data_4022690
loop_
_publ_author_name
'Jo Alen'
'Liliana Dobrza\'nska'
'Wim M. De Borggraeve'
'Frans Compernolle'

_publ_section_title
;
 Synthesis of 2(1H)-Pyrazinone Phosphonates via an Arbuzov-type Reaction
;
_journal_name_full 'Journal of Organic Chemistry'
_journal_page_first 1055
_journal_page_last 1057
_journal_paper_doi 10.1021/jo062176a
_journal_volume 72
_journal_year 2007
_chemical_formula_moiety 'C7 H6 Cl2 N2 O'
_chemical_formula_sum 'C7 H6 Cl2 N2 O'
_chemical_formula_weight 205.04
_chemical_name_common try
_chemical_name_systematic
;
 ?
;
_space_group_IT_number 33
_symmetry_cell_setting orthorhombic
_symmetry_space_group_name_Hall 'P 2c -2n'
_symmetry_space_group_name_H-M 'P n a 21'
_atom_sites_solution_hydrogens geom
_atom_sites_solution_primary direct
_atom_sites_solution_secondary difmap
_audit_creation_method SHELXL-97
_cell_angle_alpha 90.00
_cell_angle_beta 90.00
_cell_angle_gamma 90.00
_cell_formula_units_Z 4
_cell_length_a 8.0839(17)
_cell_length_b 13.697(3)
_cell_length_c 7.4042(16)
_cell_measurement_temperature 100(2)
_cell_volume 819.8(3)
_computing_cell_refinement 'SAINT (Bruker, 2002)'
_computing_data_collection 'SMART (Bruker, 2001)'
_computing_data_reduction SAINT
_computing_molecular_graphics 'X-Seed (Barbour 2001)'
_computing_structure_refinement 'SHELXL-97 (Sheldrick, 1997)'
_computing_structure_solution 'SHELXS-97 (Sheldrick, 1990)'
_diffrn_ambient_temperature 100(2)
_diffrn_measured_fraction_theta_full 0.998
_diffrn_measured_fraction_theta_max 0.954
_diffrn_measurement_device_type 'Bruker APEX CCD area-detector'
_diffrn_measurement_method \w
_diffrn_radiation_monochromator graphite
_diffrn_radiation_source 'fine-focus sealed tube'
_diffrn_radiation_type MoK\a
_diffrn_radiation_wavelength 0.71073
_diffrn_reflns_av_R_equivalents 0.0648
_diffrn_reflns_av_sigmaI/netI 0.0576
_diffrn_reflns_limit_h_max 10
_diffrn_reflns_limit_h_min -10
_diffrn_reflns_limit_k_max 18
_diffrn_reflns_limit_k_min -17
_diffrn_reflns_limit_l_max 7
_diffrn_reflns_limit_l_min -9
_diffrn_reflns_number 4802
_diffrn_reflns_theta_full 27.00
_diffrn_reflns_theta_max 28.25
_diffrn_reflns_theta_min 2.93
_exptl_absorpt_coefficient_mu 0.738
_exptl_absorpt_correction_T_max 0.9433
_exptl_absorpt_correction_T_min 0.8725
_exptl_absorpt_correction_type multi-scan
_exptl_absorpt_process_details 'SADABS (Sheldrick, 1997)'
_exptl_crystal_colour colorless
_exptl_crystal_density_diffrn 1.661
_exptl_crystal_density_method 'not measured'
_exptl_crystal_description plate
_exptl_crystal_F_000 416
_exptl_crystal_size_max 0.19
_exptl_crystal_size_mid 0.15
_exptl_crystal_size_min 0.08
_refine_diff_density_max 0.455
_refine_diff_density_min -0.465
_refine_diff_density_rms 0.103
_refine_ls_abs_structure_details 'Flack H D (1983), Acta Cryst. A39, 876-881'
_refine_ls_abs_structure_Flack 0.07(18)
_refine_ls_extinction_method none
_refine_ls_goodness_of_fit_ref 1.213
_refine_ls_hydrogen_treatment constr
_refine_ls_matrix_type full
_refine_ls_number_parameters 109
_refine_ls_number_reflns 1045
_refine_ls_number_restraints 6
_refine_ls_restrained_S_all 1.211
_refine_ls_R_factor_all 0.0667
_refine_ls_R_factor_gt 0.0586
_refine_ls_shift/su_max 0.000
_refine_ls_shift/su_mean 0.000
_refine_ls_structure_factor_coef Fsqd
_refine_ls_weighting_details 'calc w=1/[\s^2^(Fo^2^)+(0.0459P)^2^+0.3562P] where P=(Fo^2^+2Fc^2^)/3'
_refine_ls_weighting_scheme calc
_refine_ls_wR_factor_gt 0.1066
_refine_ls_wR_factor_ref 0.1094
_reflns_number_gt 954
_reflns_number_total 1045
_reflns_threshold_expression >2sigma(I)
_cod_data_source_file jo062176asi20061019_105156.cif
_cod_data_source_block I
_cod_database_code 4022690

loop_
_symmetry_equiv_pos_as_xyz
'x, y, z'
'-x, -y, z+1/2'
'-x+1/2, y+1/2, z+1/2'
'x+1/2, -y+1/2, z'

loop_
_atom_site_label
_atom_site_type_symbol
_atom_site_fract_x
_atom_site_fract_y
_atom_site_fract_z
_atom_site_U_iso_or_equiv
_atom_site_adp_type
_atom_site_occupancy
_atom_site_symmetry_multiplicity
_atom_site_calc_flag
_atom_site_refinement_flags
Cl1 Cl 0.73987(15) 0.57391(9) 0.2347(2) 0.0159(3) Uani 1 1 d .
C1 C 0.6681(6) 0.4661(4) 0.3272(8) 0.0127(12) Uani 1 1 d .
N2 N 0.5705(5) 0.4088(3) 0.2244(7) 0.0130(9) Uani 1 1 d .
Cl3 Cl 0.40179(16) 0.25045(11) 0.1545(3) 0.0195(3) Uani 1 1 d .
C3 C 0.5202(6) 0.3264(4) 0.2889(7) 0.0110(12) Uani 1 1 d .
O4 O 0.5173(5) 0.2091(3) 0.5303(6) 0.0162(9) Uani 1 1 d .
C4 C 0.5593(6) 0.2883(4) 0.4685(8) 0.0125(11) Uani 1 1 d U
N5 N 0.6490(5) 0.3551(4) 0.5670(7) 0.0126(9) Uani 1 1 d U
C6 C 0.7042(6) 0.3369(4) 0.7570(8) 0.0159(11) Uani 1 1 d U
H6A H 0.7905 0.2857 0.7617 0.019 Uiso 1 1 calc R
H6B H 0.6102 0.3172 0.8345 0.019 Uiso 1 1 calc R
C7 C 0.7742(7) 0.4372(4) 0.8151(9) 0.0196(13) Uani 1 1 d U
H7B H 0.6908 0.4744 0.8849 0.024 Uiso 1 1 calc R
H7A H 0.8743 0.4288 0.8905 0.024 Uiso 1 1 calc R
C8 C 0.8163(6) 0.4900(4) 0.6390(9) 0.0148(11) Uani 1 1 d .
H8B H 0.7908 0.5605 0.6480 0.018 Uiso 1 1 calc R
H8A H 0.9348 0.4820 0.6084 0.018 Uiso 1 1 calc R
C8A C 0.7088(6) 0.4415(4) 0.5013(8) 0.0098(11) Uani 1 1 d .

loop_
_atom_site_aniso_label
_atom_site_aniso_U_11
_atom_site_aniso_U_22
_atom_site_aniso_U_33
_atom_site_aniso_U_23
_atom_site_aniso_U_13
_atom_site_aniso_U_12
Cl1 0.0174(6) 0.0122(5) 0.0182(6) 0.0048(7) 0.0004(6) -0.0028(5)
C1 0.011(2) 0.011(3) 0.016(3) 0.003(2) 0.007(2) 0.003(2)
N2 0.0082(17) 0.015(2) 0.016(2) 0.000(2) 0.001(2) 0.0022(17)
Cl3 0.0192(6) 0.0208(6) 0.0185(6) -0.0021(6) -0.0041(8) -0.0089(6)
C3 0.012(2) 0.011(3) 0.010(3) -0.001(2) 0.001(2) 0.001(2)
O4 0.021(2) 0.0089(19) 0.019(2) 0.0066(18) 0.0027(18) -0.0059(16)
C4 0.006(2) 0.017(3) 0.014(2) -0.003(2) 0.005(2) 0.002(2)
N5 0.011(2) 0.014(2) 0.012(2) 0.0008(17) -0.0012(17) 0.0025(18)
C6 0.012(2) 0.024(2) 0.012(2) 0.004(2) -0.001(2) 0.002(2)
C7 0.021(3) 0.026(3) 0.013(3) -0.004(2) -0.008(2) 0.005(2)
C8 0.010(2) 0.017(3) 0.017(3) 0.001(3) -0.001(3) -0.002(2)
C8A 0.006(2) 0.009(3) 0.014(3) -0.001(2) 0.005(2) -0.001(2)

loop_
_atom_type_symbol
_atom_type_description
_atom_type_scat_dispersion_real
_atom_type_scat_dispersion_imag
_atom_type_scat_source
C C 0.0033 0.0016 'International Tables Vol C Tables 4.2.6.8 and 6.1.1.4'
H H 0.0000 0.0000 'International Tables Vol C Tables 4.2.6.8 and 6.1.1.4'
N N 0.0061 0.0033 'International Tables Vol C Tables 4.2.6.8 and 6.1.1.4'
O O 0.0106 0.0060 'International Tables Vol C Tables 4.2.6.8 and 6.1.1.4'
Cl Cl 0.1484 0.1585 'International Tables Vol C Tables 4.2.6.8 and 6.1.1.4'

loop_
_geom_angle_atom_site_label_1
_geom_angle_atom_site_label_2
_geom_angle_atom_site_label_3
_geom_angle
N2 C1 C8A 121.8(5)
N2 C1 Cl1 118.0(4)
C8A C1 Cl1 120.1(4)
C3 N2 C1 119.0(5)
N2 C3 C4 125.4(5)
N2 C3 Cl3 119.2(4)
C4 C3 Cl3 115.4(4)
O4 C4 N5 122.4(5)
O4 C4 C3 126.5(5)
N5 C4 C3 111.1(5)
C8A N5 C4 124.9(5)
C8A N5 C6 111.9(5)
C4 N5 C6 123.1(5)
N5 C6 C7 102.9(5)
N5 C6 H6A 111.2
C7 C6 H6A 111.2
N5 C6 H6B 111.2
C7 C6 H6B 111.2
H6A C6 H6B 109.1
C8 C7 C6 105.3(5)
C8 C7 H7B 110.7
C6 C7 H7B 110.7
C8 C7 H7A 110.7
C6 C7 H7A 110.7
H7B C7 H7A 108.8
C8A C8 C7 104.0(4)
C8A C8 H8B 111.0
C7 C8 H8B 111.0
C8A C8 H8A 111.0
C7 C8 H8A 111.0
H8B C8 H8A 109.0
N5 C8A C1 117.5(5)
N5 C8A C8 110.3(5)
C1 C8A C8 132.1(5)

loop_
_geom_bond_atom_site_label_1
_geom_bond_atom_site_label_2
_geom_bond_distance
Cl1 C1 1.728(5)
C1 N2 1.348(7)
C1 C8A 1.373(8)
N2 C3 1.292(6)
Cl3 C3 1.729(6)
C3 C4 1.463(8)
O4 C4 1.227(6)
C4 N5 1.376(7)
N5 C8A 1.369(7)
N5 C6 1.496(7)
C6 C7 1.546(8)
C6 H6A 0.9900
C6 H6B 0.9900
C7 C8 1.530(9)
C7 H7B 0.9900
C7 H7A 0.9900
C8 C8A 1.495(8)
C8 H8B 0.9900
C8 H8A 0.9900

loop_
_geom_torsion_atom_site_label_1
_geom_torsion_atom_site_label_2
_geom_torsion_atom_site_label_3
_geom_torsion_atom_site_label_4
_geom_torsion
C8A C1 N2 C3 -3.2(8)
Cl1 C1 N2 C3 177.7(4)
C1 N2 C3 C4 0.4(8)
C1 N2 C3 Cl3 -177.5(4)
N2 C3 C4 O4 -177.6(5)
Cl3 C3 C4 O4 0.4(7)
N2 C3 C4 N5 4.1(7)
Cl3 C3 C4 N5 -178.0(4)
O4 C4 N5 C8A 175.3(5)
C3 C4 N5 C8A -6.2(7)
O4 C4 N5 C6 0.5(8)
C3 C4 N5 C6 178.9(4)
C8A N5 C6 C7 12.8(5)
C4 N5 C6 C7 -171.7(5)
N5 C6 C7 C8 -21.9(5)
C6 C7 C8 C8A 23.1(5)
C4 N5 C8A C1 4.0(7)
C6 N5 C8A C1 179.3(4)
C4 N5 C8A C8 -173.5(5)
C6 N5 C8A C8 1.9(6)
N2 C1 C8A N5 1.2(7)
Cl1 C1 C8A N5 -179.7(4)
N2 C1 C8A C8 178.0(5)
Cl1 C1 C8A C8 -2.9(8)
C7 C8 C8A N5 -16.0(6)
C7 C8 C8A C1 167.1(6)

loop_
_cod_related_entry_id
_cod_related_entry_database
_cod_related_entry_code
1 ChemSpider 17264268
